data_7064027
loop_
_publ_author_name
'Pankratz, Trey C.'
'Harris, Caleb F.'
'Hyland, Ethan E.'
'Sailer, Joshua K.'
'Wheaton, Amelia M.'
'Davies, Huw M. L.'
'Berry, John F.'

_publ_section_title
;
 Dicobalt tetracarboxylate complexes with labile axial ligands
;
_journal_issue 42
_journal_name_full 'New Journal of Chemistry'
_journal_page_first 18292
_journal_page_last 18302
_journal_paper_doi 10.1039/D5NJ02169C
_journal_volume 49
_journal_year 2025
_chemical_formula_moiety 'C44 H46 Co O8, 2(C20 H16 O2), 2(C H4 O)'
_chemical_formula_sum 'C86 H86 Co O14'
_chemical_formula_weight 1402.47
_space_group_crystal_system triclinic
_space_group_IT_number 2
_space_group_name_Hall '-P 1'
_space_group_name_H-M_alt 'P -1'
_atom_sites_solution_hydrogens mixed
_atom_sites_solution_primary dual
_audit_creation_date 2018-11-13
_audit_creation_method
;
Olex2 1.2-beta
(compiled 2018.05.29 svn.r3508 for OlexSys, GUI svn.r5506)
;
_audit_update_record
;
2025-01-07 deposited with the CCDC.	2025-09-26 downloaded from the CCDC.
;
_cell_angle_alpha 109.773(11)
_cell_angle_beta 98.611(10)
_cell_angle_gamma 104.368(13)
_cell_formula_units_Z 1
_cell_length_a 12.130(3)
_cell_length_b 12.137(3)
_cell_length_c 13.833(4)
_cell_measurement_reflns_used 9752
_cell_measurement_temperature 100(2)
_cell_measurement_theta_max 32.239
_cell_measurement_theta_min 2.512
_cell_volume 1794.5(8)
_computing_cell_refinement 'SAINT+ Ver. 2016.5-0 (Bruker-AXS, 2016)'
_computing_data_collection 'APEX3 Ver. 2016.5-0 (Bruker-AXS, 2016)'
_computing_data_reduction 'SAINT+ Ver. 2016.5-0 (Bruker-AXS, 2016)'
_computing_molecular_graphics 'OLEX2 (Dolomanov et al., 2009)'
_computing_publication_material 'OLEX2 (Dolomanov et al., 2009)'
_computing_structure_refinement 'XL (Sheldrick, 2015b)'
_computing_structure_solution 'XT (Sheldrick, 2015a)'
_diffrn_ambient_temperature 100.0
_diffrn_detector 'charge-coupled device (CCD) area detector'
_diffrn_detector_area_resol_mean 7.9
_diffrn_detector_type 'Bruker APEX II'
_diffrn_measured_fraction_theta_full 0.997
_diffrn_measured_fraction_theta_max 0.986
_diffrn_measurement_device 'three-circle diffractometer'
_diffrn_measurement_device_type 'Bruker APEX II Quazar'
_diffrn_measurement_method '0.5\ \w and 0.5\ \f scans'
_diffrn_radiation_collimation 'focusing mirrors'
_diffrn_radiation_detector 'Bruker APEX II'
_diffrn_radiation_monochromator 'mirror optics'
_diffrn_radiation_probe x-ray
_diffrn_radiation_type MoK\a
_diffrn_radiation_wavelength 0.71073
_diffrn_reflns_av_R_equivalents 0.0286
_diffrn_reflns_av_unetI/netI 0.0215
_diffrn_reflns_Laue_measured_fraction_full 0.997
_diffrn_reflns_Laue_measured_fraction_max 0.986
_diffrn_reflns_limit_h_max 18
_diffrn_reflns_limit_h_min -18
_diffrn_reflns_limit_k_max 18
_diffrn_reflns_limit_k_min -18
_diffrn_reflns_limit_l_max 20
_diffrn_reflns_limit_l_min -20
_diffrn_reflns_number 56944
_diffrn_reflns_point_group_measured_fraction_full 0.997
_diffrn_reflns_point_group_measured_fraction_max 0.986
_diffrn_reflns_theta_full 25.000
_diffrn_reflns_theta_max 32.252
_diffrn_reflns_theta_min 1.618
_diffrn_source 'microfocus sealed X-ray tube'
_diffrn_source_type 'Incoatec I\ms'
_diffrn_standards_number 0
_exptl_absorpt_coefficient_mu 0.307
_exptl_absorpt_correction_T_max 0.8750
_exptl_absorpt_correction_T_min 0.8459
_exptl_absorpt_correction_type multi-scan
_exptl_absorpt_process_details
'SADABS-2016/2 (Bruker,2016/2) was used for absorption correction. wR2(int) was 0.0638 before and 0.0400 after correction. The Ratio of minimum to maximum transmission is 0.9667. The \l/2 correction factor is Not present.'
_exptl_crystal_colour pink
_exptl_crystal_colour_primary pink
_exptl_crystal_density_diffrn 1.298
_exptl_crystal_density_method 'not measured'
_exptl_crystal_description block
_exptl_crystal_F_000 741
_exptl_crystal_size_max 0.212
_exptl_crystal_size_mid 0.199
_exptl_crystal_size_min 0.075
_refine_diff_density_max 0.513
_refine_diff_density_min -0.348
_refine_diff_density_rms 0.054
_refine_ls_extinction_method none
_refine_ls_goodness_of_fit_ref 1.025
_refine_ls_hydrogen_treatment mixed
_refine_ls_matrix_type full
_refine_ls_number_parameters 471
_refine_ls_number_reflns 12574
_refine_ls_number_restraints 0
_refine_ls_restrained_S_all 1.025
_refine_ls_R_factor_all 0.0351
_refine_ls_R_factor_gt 0.0323
_refine_ls_shift/su_max 0.000
_refine_ls_shift/su_mean 0.000
_refine_ls_structure_factor_coef Fsqd
_refine_ls_weighting_details 'w=1/[\s^2^(Fo^2^)+(0.0419P)^2^+0.8230P] where P=(Fo^2^+2Fc^2^)/3'
_refine_ls_weighting_scheme calc
_refine_ls_wR_factor_gt 0.0871
_refine_ls_wR_factor_ref 0.0889
_reflns_Friedel_coverage 0.000
_reflns_number_gt 11602
_reflns_number_total 12574
_reflns_threshold_expression 'I > 2\s(I)'
_cod_data_source_file d5nj02169c2.cif
_cod_data_source_block berry896
_cod_depositor_comments 'Adding full bibliography for 7064026--7064029.cif.'
_cod_original_cell_volume 1794.6(8)
_cod_database_code 7064027
_shelx_shelxl_version_number 2018/1
_shelx_space_group_comment
;
The symmetry employed for this shelxl refinement is uniquely defined
by the following loop, which should always be used as a source of
symmetry information in preference to the above space-group names.
They are only intended as comments.
;
_shelx_estimated_absorpt_t_max 0.977
_shelx_estimated_absorpt_t_min 0.938
_olex2_refinement_description
;
1. Fixed Uiso
 At 1.2 times of:
  All C(H) groups
 At 1.5 times of:
  All C(H,H,H) groups, All O(H) groups
2.a Aromatic/amide H refined with riding coordinates:
 C4(H4A), C5(H5), C6(H6), C7(H7), C8(H8), C10(H10), C11(H11), C12(H12),
 C13(H13), C14(H14), C16(H16), C17(H17), C18(H18), C19(H19), C20(H20), C26(H26),
  C27(H27), C28(H28), C29(H29), C30(H30), C32(H32), C33(H33), C34(H34),
 C35(H35), C36(H36), C38(H38), C39(H39), C40(H40), C41(H41), C42(H42)
2.b Idealised Me refined as rotating group:
 C21(H21A,H21B,H21C), C22(H22A,H22B,H22C), C43(H43A,H43B,H43C)
2.c Idealised tetrahedral OH refined as rotating group:
 O7(H7A)
;
_olex2_submission_special_instructions 'No special instructions were received'

loop_
_space_group_symop_operation_xyz
'x, y, z'
'-x, -y, -z'

loop_
_atom_site_label
_atom_site_type_symbol
_atom_site_fract_x
_atom_site_fract_y
_atom_site_fract_z
_atom_site_U_iso_or_equiv
_atom_site_adp_type
_atom_site_occupancy
_atom_site_site_symmetry_order
_atom_site_calc_flag
_atom_site_refinement_flags_posn
_atom_site_refinement_flags_adp
_atom_site_refinement_flags_occupancy
_atom_site_disorder_assembly
_atom_site_disorder_group
Co1 Co 0.500000 0.500000 0.500000 0.00791(4) Uani 1 2 d S T P . .
O1 O 0.65579(5) 0.62648(6) 0.50371(5) 0.01077(11) Uani 1 1 d . . . . .
O2 O 0.68380(6) 0.52440(6) 0.34762(5) 0.01617(13) Uani 1 1 d . . . . .
O3 O 0.58527(6) 0.37254(6) 0.50210(6) 0.01460(12) Uani 1 1 d . . . . .
H3 H 0.6171(13) 0.3421(14) 0.4528(12) 0.022 Uiso 1 1 d . . . . .
O4 O 0.46127(6) 0.42605(6) 0.33320(5) 0.01270(11) Uani 1 1 d . . . . .
H4 H 0.5303(13) 0.4473(13) 0.3258(11) 0.019 Uiso 1 1 d . . . . .
C1 C 0.71336(7) 0.61653(7) 0.43478(6) 0.00923(13) Uani 1 1 d . . . . .
C2 C 0.82192(7) 0.72996(7) 0.45610(6) 0.00856(13) Uani 1 1 d . . . . .
C3 C 0.89903(7) 0.69945(7) 0.37833(6) 0.00945(13) Uani 1 1 d . . . . .
C4 C 0.94016(8) 0.59880(8) 0.36616(7) 0.01362(15) Uani 1 1 d . . . . .
H4A H 0.913455 0.544806 0.400070 0.016 Uiso 1 1 calc R . . . .
C5 C 1.01964(8) 0.57678(9) 0.30506(8) 0.01697(16) Uani 1 1 d . . . . .
H5 H 1.045871 0.507413 0.296962 0.020 Uiso 1 1 calc R . . . .
C6 C 1.06110(8) 0.65549(9) 0.25567(7) 0.01703(16) Uani 1 1 d . . . . .
H6 H 1.116010 0.640781 0.214560 0.020 Uiso 1 1 calc R . . . .
C7 C 1.02113(8) 0.75557(9) 0.26732(7) 0.01639(16) Uani 1 1 d . . . . .
H7 H 1.048544 0.809730 0.233762 0.020 Uiso 1 1 calc R . . . .
C8 C 0.94083(8) 0.77725(8) 0.32808(7) 0.01288(14) Uani 1 1 d . . . . .
H8 H 0.914188 0.846217 0.335338 0.015 Uiso 1 1 calc R . . . .
C9 C 0.76297(7) 0.82403(7) 0.44100(6) 0.00940(13) Uani 1 1 d . . . . .
C10 C 0.69432(7) 0.79757(8) 0.33994(7) 0.01208(14) Uani 1 1 d . . . . .
H10 H 0.687119 0.723880 0.282200 0.014 Uiso 1 1 calc R . . . .
C11 C 0.63661(8) 0.87781(9) 0.32310(7) 0.01482(15) Uani 1 1 d . . . . .
H11 H 0.591063 0.858893 0.253983 0.018 Uiso 1 1 calc R . . . .
C12 C 0.64523(9) 0.98563(9) 0.40694(8) 0.01749(16) Uani 1 1 d . . . . .
H12 H 0.606240 1.040687 0.395363 0.021 Uiso 1 1 calc R . . . .
C13 C 0.71150(9) 1.01176(9) 0.50771(8) 0.01781(17) Uani 1 1 d . . . . .
H13 H 0.717157 1.084695 0.565530 0.021 Uiso 1 1 calc R . . . .
C14 C 0.76989(8) 0.93154(8) 0.52463(7) 0.01364(15) Uani 1 1 d . . . . .
H14 H 0.814866 0.950482 0.593980 0.016 Uiso 1 1 calc R . . . .
C15 C 0.90480(7) 0.77720(7) 0.56742(6) 0.00921(13) Uani 1 1 d . . . . .
C16 C 1.00164(7) 0.88430(8) 0.59885(7) 0.01202(14) Uani 1 1 d . . . . .
H16 H 1.010898 0.927036 0.552841 0.014 Uiso 1 1 calc R . . . .
C17 C 1.08431(8) 0.92938(8) 0.69563(7) 0.01452(15) Uani 1 1 d . . . . .
H17 H 1.148159 1.003260 0.715956 0.017 Uiso 1 1 calc R . . . .
C18 C 1.07360(8) 0.86624(9) 0.76289(7) 0.01499(15) Uani 1 1 d . . . . .
H18 H 1.129923 0.896355 0.829154 0.018 Uiso 1 1 calc R . . . .
C19 C 0.97948(8) 0.75869(8) 0.73173(7) 0.01399(15) Uani 1 1 d . . . . .
H19 H 0.972393 0.714445 0.776733 0.017 Uiso 1 1 calc R . . . .
C20 C 0.89497(7) 0.71440(8) 0.63528(7) 0.01147(14) Uani 1 1 d . . . . .
H20 H 0.830538 0.641238 0.615780 0.014 Uiso 1 1 calc R . . . .
C21 C 0.55362(9) 0.28221(9) 0.54649(9) 0.01952(18) Uani 1 1 d . . . . .
H21A H 0.494242 0.207182 0.492354 0.029 Uiso 1 1 calc GR . . . .
H21B H 0.521378 0.315171 0.606887 0.029 Uiso 1 1 calc GR . . . .
H21C H 0.623545 0.262351 0.570656 0.029 Uiso 1 1 calc GR . . . .
C22 C 0.40286(9) 0.29786(9) 0.26663(8) 0.01885(17) Uani 1 1 d . . . . .
H22A H 0.383256 0.287992 0.192192 0.028 Uiso 1 1 calc GR . . . .
H22B H 0.330487 0.268071 0.286607 0.028 Uiso 1 1 calc GR . . . .
H22C H 0.454936 0.249952 0.275644 0.028 Uiso 1 1 calc GR . . . .
O5 O 0.72359(6) 0.28573(7) 0.16611(5) 0.01707(13) Uani 1 1 d . . . . .
O6 O 0.70141(6) 0.45984(6) 0.15573(5) 0.01592(12) Uani 1 1 d . . . . .
H6A H 0.7064(13) 0.4818(14) 0.2248(12) 0.024 Uiso 1 1 d . . . . .
C23 C 0.70719(7) 0.34711(8) 0.11501(7) 0.01159(14) Uani 1 1 d . . . . .
C24 C 0.67796(7) 0.29606(7) -0.00791(6) 0.00973(13) Uani 1 1 d . . . . .
C25 C 0.72719(7) 0.39799(8) -0.04687(6) 0.01026(13) Uani 1 1 d . . . . .
C26 C 0.67016(8) 0.39923(8) -0.14177(7) 0.01391(15) Uani 1 1 d . . . . .
H26 H 0.598916 0.335162 -0.184322 0.017 Uiso 1 1 calc R . . . .
C27 C 0.71654(9) 0.49338(9) -0.17481(8) 0.01772(17) Uani 1 1 d . . . . .
H27 H 0.676174 0.494014 -0.238908 0.021 Uiso 1 1 calc R . . . .
C28 C 0.82167(9) 0.58622(9) -0.11415(8) 0.01869(17) Uani 1 1 d . . . . .
H28 H 0.851676 0.652280 -0.135047 0.022 Uiso 1 1 calc R . . . .
C29 C 0.88286(8) 0.58219(9) -0.02277(8) 0.01699(16) Uani 1 1 d . . . . .
H29 H 0.956605 0.643471 0.017181 0.020 Uiso 1 1 calc R . . . .
C30 C 0.83604(8) 0.48834(8) 0.01017(7) 0.01363(15) Uani 1 1 d . . . . .
H30 H 0.878695 0.485626 0.072328 0.016 Uiso 1 1 calc R . . . .
C31 C 0.54212(7) 0.24857(8) -0.03327(6) 0.01105(14) Uani 1 1 d . . . . .
C32 C 0.47598(8) 0.32684(8) -0.03682(7) 0.01524(15) Uani 1 1 d . . . . .
H32 H 0.514120 0.408136 -0.030977 0.018 Uiso 1 1 calc R . . . .
C33 C 0.35487(8) 0.28754(9) -0.04881(8) 0.01798(17) Uani 1 1 d . . . . .
H33 H 0.310841 0.341438 -0.052269 0.022 Uiso 1 1 calc R . . . .
C34 C 0.29826(8) 0.16932(10) -0.05572(8) 0.01898(17) Uani 1 1 d . . . . .
H34 H 0.215644 0.142235 -0.063940 0.023 Uiso 1 1 calc R . . . .
C35 C 0.36344(8) 0.09124(10) -0.05050(9) 0.02026(18) Uani 1 1 d . . . . .
H35 H 0.325340 0.010743 -0.054543 0.024 Uiso 1 1 calc R . . . .
C36 C 0.48445(8) 0.13047(9) -0.03937(8) 0.01627(16) Uani 1 1 d . . . . .
H36 H 0.528241 0.076370 -0.035879 0.020 Uiso 1 1 calc R . . . .
C37 C 0.73018(7) 0.19342(8) -0.05550(7) 0.01100(14) Uani 1 1 d . . . . .
C38 C 0.83546(8) 0.18985(8) -0.00209(7) 0.01445(15) Uani 1 1 d . . . . .
H38 H 0.873830 0.248986 0.068135 0.017 Uiso 1 1 calc R . . . .
C39 C 0.88503(9) 0.10014(9) -0.05089(9) 0.01891(17) Uani 1 1 d . . . . .
H39 H 0.956649 0.098662 -0.013458 0.023 Uiso 1 1 calc R . . . .
C40 C 0.83059(10) 0.01314(9) -0.15358(9) 0.02058(18) Uani 1 1 d . . . . .
H40 H 0.863820 -0.048566 -0.186178 0.025 Uiso 1 1 calc R . . . .
C41 C 0.72700(9) 0.01750(9) -0.20797(8) 0.01937(18) Uani 1 1 d . . . . .
H41 H 0.689525 -0.041026 -0.278575 0.023 Uiso 1 1 calc R . . . .
C42 C 0.67768(8) 0.10699(8) -0.15980(7) 0.01541(15) Uani 1 1 d . . . . .
H42 H 0.607226 0.109468 -0.198324 0.018 Uiso 1 1 calc R . . . .
O7 O 0.69567(7) 0.27056(7) 0.36286(6) 0.01875(13) Uani 1 1 d . . . . .
H7A H 0.702493 0.282245 0.307261 0.042(5) Uiso 1 1 calc GR . . . .
C43 C 0.80941(9) 0.31342(10) 0.43462(9) 0.02094(18) Uani 1 1 d . . . . .
H43A H 0.869225 0.309395 0.394288 0.031 Uiso 1 1 calc GR . . . .
H43B H 0.811285 0.261173 0.475128 0.031 Uiso 1 1 calc GR . . . .
H43C H 0.825700 0.399067 0.483625 0.031 Uiso 1 1 calc GR . . . .

loop_
_atom_site_aniso_label
_atom_site_aniso_U_11
_atom_site_aniso_U_22
_atom_site_aniso_U_33
_atom_site_aniso_U_23
_atom_site_aniso_U_13
_atom_site_aniso_U_12
Co1 0.00700(7) 0.00840(7) 0.00820(7) 0.00334(5) 0.00217(5) 0.00200(5)
O1 0.0094(2) 0.0115(3) 0.0103(2) 0.0034(2) 0.0042(2) 0.0018(2)
O2 0.0161(3) 0.0127(3) 0.0123(3) -0.0007(2) 0.0066(2) -0.0018(2)
O3 0.0167(3) 0.0164(3) 0.0185(3) 0.0107(2) 0.0101(2) 0.0097(2)
O4 0.0119(3) 0.0121(3) 0.0105(3) 0.0026(2) 0.0020(2) 0.0010(2)
C1 0.0087(3) 0.0092(3) 0.0101(3) 0.0044(3) 0.0027(3) 0.0023(2)
C2 0.0083(3) 0.0080(3) 0.0091(3) 0.0034(3) 0.0027(2) 0.0018(2)
C3 0.0092(3) 0.0092(3) 0.0091(3) 0.0030(3) 0.0032(3) 0.0020(2)
C4 0.0152(4) 0.0130(4) 0.0158(4) 0.0067(3) 0.0069(3) 0.0066(3)
C5 0.0175(4) 0.0174(4) 0.0187(4) 0.0058(3) 0.0084(3) 0.0096(3)
C6 0.0147(4) 0.0197(4) 0.0156(4) 0.0039(3) 0.0081(3) 0.0055(3)
C7 0.0168(4) 0.0161(4) 0.0169(4) 0.0068(3) 0.0096(3) 0.0026(3)
C8 0.0143(3) 0.0110(3) 0.0148(4) 0.0058(3) 0.0072(3) 0.0032(3)
C9 0.0093(3) 0.0093(3) 0.0104(3) 0.0047(3) 0.0032(3) 0.0028(2)
C10 0.0121(3) 0.0121(3) 0.0114(3) 0.0047(3) 0.0021(3) 0.0031(3)
C11 0.0140(4) 0.0164(4) 0.0154(4) 0.0085(3) 0.0020(3) 0.0051(3)
C12 0.0184(4) 0.0165(4) 0.0210(4) 0.0093(3) 0.0040(3) 0.0093(3)
C13 0.0221(4) 0.0140(4) 0.0176(4) 0.0039(3) 0.0037(3) 0.0102(3)
C14 0.0159(4) 0.0130(4) 0.0122(3) 0.0039(3) 0.0032(3) 0.0066(3)
C15 0.0093(3) 0.0087(3) 0.0097(3) 0.0039(3) 0.0027(3) 0.0027(2)
C16 0.0113(3) 0.0105(3) 0.0129(3) 0.0058(3) 0.0013(3) 0.0007(3)
C17 0.0128(3) 0.0125(4) 0.0153(4) 0.0061(3) 0.0000(3) 0.0002(3)
C18 0.0133(3) 0.0166(4) 0.0129(3) 0.0066(3) 0.0000(3) 0.0018(3)
C19 0.0137(3) 0.0165(4) 0.0128(3) 0.0088(3) 0.0025(3) 0.0028(3)
C20 0.0111(3) 0.0115(3) 0.0121(3) 0.0063(3) 0.0029(3) 0.0019(3)
C21 0.0235(4) 0.0193(4) 0.0257(5) 0.0154(4) 0.0114(4) 0.0111(4)
C22 0.0178(4) 0.0138(4) 0.0159(4) -0.0005(3) 0.0018(3) 0.0002(3)
O5 0.0224(3) 0.0202(3) 0.0116(3) 0.0082(2) 0.0052(2) 0.0086(3)
O6 0.0225(3) 0.0131(3) 0.0104(3) 0.0023(2) 0.0057(2) 0.0050(2)
C23 0.0101(3) 0.0132(3) 0.0098(3) 0.0036(3) 0.0029(3) 0.0020(3)
C24 0.0105(3) 0.0098(3) 0.0084(3) 0.0032(3) 0.0026(3) 0.0026(3)
C25 0.0111(3) 0.0101(3) 0.0108(3) 0.0045(3) 0.0044(3) 0.0038(3)
C26 0.0157(4) 0.0149(4) 0.0130(3) 0.0072(3) 0.0040(3) 0.0055(3)
C27 0.0224(4) 0.0202(4) 0.0184(4) 0.0131(3) 0.0089(3) 0.0101(3)
C28 0.0228(4) 0.0170(4) 0.0250(4) 0.0133(4) 0.0149(4) 0.0087(3)
C29 0.0148(4) 0.0138(4) 0.0225(4) 0.0072(3) 0.0091(3) 0.0022(3)
C30 0.0116(3) 0.0136(4) 0.0153(4) 0.0060(3) 0.0041(3) 0.0025(3)
C31 0.0105(3) 0.0118(3) 0.0096(3) 0.0038(3) 0.0026(3) 0.0021(3)
C32 0.0139(4) 0.0125(4) 0.0179(4) 0.0029(3) 0.0060(3) 0.0050(3)
C33 0.0136(4) 0.0193(4) 0.0196(4) 0.0041(3) 0.0057(3) 0.0070(3)
C34 0.0109(4) 0.0242(5) 0.0188(4) 0.0072(4) 0.0037(3) 0.0023(3)
C35 0.0126(4) 0.0213(4) 0.0259(5) 0.0134(4) 0.0026(3) -0.0006(3)
C36 0.0123(3) 0.0163(4) 0.0210(4) 0.0113(3) 0.0019(3) 0.0017(3)
C37 0.0129(3) 0.0101(3) 0.0112(3) 0.0052(3) 0.0046(3) 0.0037(3)
C38 0.0133(3) 0.0155(4) 0.0162(4) 0.0073(3) 0.0046(3) 0.0052(3)
C39 0.0174(4) 0.0202(4) 0.0264(5) 0.0128(4) 0.0101(4) 0.0104(3)
C40 0.0263(5) 0.0153(4) 0.0278(5) 0.0101(4) 0.0167(4) 0.0113(4)
C41 0.0263(5) 0.0132(4) 0.0176(4) 0.0030(3) 0.0098(4) 0.0062(3)
C42 0.0190(4) 0.0133(4) 0.0127(3) 0.0034(3) 0.0041(3) 0.0055(3)
O7 0.0210(3) 0.0249(3) 0.0162(3) 0.0107(3) 0.0087(3) 0.0110(3)
C43 0.0183(4) 0.0240(5) 0.0266(5) 0.0129(4) 0.0092(4) 0.0108(4)

loop_
_atom_type_symbol
_atom_type_description
_atom_type_scat_dispersion_real
_atom_type_scat_dispersion_imag
_atom_type_scat_source
C C 0.0033 0.0016 'International Tables Vol C Tables 4.2.6.8 and 6.1.1.4'
H H 0.0000 0.0000 'International Tables Vol C Tables 4.2.6.8 and 6.1.1.4'
Co Co 0.3494 0.9721 'International Tables Vol C Tables 4.2.6.8 and 6.1.1.4'
O O 0.0106 0.0060 'International Tables Vol C Tables 4.2.6.8 and 6.1.1.4'

loop_
_geom_angle_atom_site_label_1
_geom_angle_atom_site_label_2
_geom_angle_atom_site_label_3
_geom_angle
_geom_angle_site_symmetry_1
_geom_angle_site_symmetry_3
_geom_angle_publ_flag
O1 Co1 O1 180.0 . 2_666 ?
O1 Co1 O4 91.12(3) . 2_666 ?
O1 Co1 O4 91.11(3) 2_666 . ?
O1 Co1 O4 88.88(3) . . ?
O1 Co1 O4 88.88(3) 2_666 2_666 ?
O3 Co1 O1 88.79(3) . 2_666 ?
O3 Co1 O1 91.21(3) 2_666 2_666 ?
O3 Co1 O1 88.79(3) 2_666 . ?
O3 Co1 O1 91.21(3) . . ?
O3 Co1 O3 180.0 2_666 . ?
O3 Co1 O4 90.61(3) . 2_666 ?
O3 Co1 O4 89.39(3) 2_666 2_666 ?
O3 Co1 O4 89.39(3) . . ?
O3 Co1 O4 90.61(3) 2_666 . ?
O4 Co1 O4 180.0 . 2_666 ?
C1 O1 Co1 128.43(6) . . ?
Co1 O3 H3 122.4(10) . . ?
C21 O3 Co1 124.84(6) . . ?
C21 O3 H3 106.3(10) . . ?
Co1 O4 H4 99.1(10) . . ?
C22 O4 Co1 124.58(6) . . ?
C22 O4 H4 109.3(10) . . ?
O1 C1 O2 123.86(8) . . ?
O1 C1 C2 116.96(7) . . ?
O2 C1 C2 119.00(7) . . ?
C3 C2 C1 112.41(7) . . ?
C3 C2 C9 112.10(6) . . ?
C9 C2 C1 101.91(6) . . ?
C15 C2 C1 112.45(6) . . ?
C15 C2 C3 105.21(7) . . ?
C15 C2 C9 113.01(7) . . ?
C4 C3 C2 119.70(7) . . ?
C8 C3 C2 121.92(7) . . ?
C8 C3 C4 117.98(8) . . ?
C3 C4 H4A 119.6 . . ?
C5 C4 C3 120.85(8) . . ?
C5 C4 H4A 119.6 . . ?
C4 C5 H5 119.7 . . ?
C4 C5 C6 120.60(9) . . ?
C6 C5 H5 119.7 . . ?
C5 C6 H6 120.5 . . ?
C7 C6 C5 119.04(8) . . ?
C7 C6 H6 120.5 . . ?
C6 C7 H7 119.8 . . ?
C6 C7 C8 120.37(8) . . ?
C8 C7 H7 119.8 . . ?
C3 C8 C7 121.15(8) . . ?
C3 C8 H8 119.4 . . ?
C7 C8 H8 119.4 . . ?
C10 C9 C2 118.77(7) . . ?
C14 C9 C2 122.88(7) . . ?
C14 C9 C10 118.26(8) . . ?
C9 C10 H10 119.6 . . ?
C11 C10 C9 120.87(8) . . ?
C11 C10 H10 119.6 . . ?
C10 C11 H11 119.8 . . ?
C10 C11 C12 120.38(8) . . ?
C12 C11 H11 119.8 . . ?
C11 C12 H12 120.4 . . ?
C13 C12 C11 119.21(9) . . ?
C13 C12 H12 120.4 . . ?
C12 C13 H13 119.8 . . ?
C12 C13 C14 120.46(9) . . ?
C14 C13 H13 119.8 . . ?
C9 C14 C13 120.80(8) . . ?
C9 C14 H14 119.6 . . ?
C13 C14 H14 119.6 . . ?
C16 C15 C2 117.84(7) . . ?
C20 C15 C2 123.89(7) . . ?
C20 C15 C16 118.05(8) . . ?
C15 C16 H16 119.2 . . ?
C17 C16 C15 121.55(8) . . ?
C17 C16 H16 119.2 . . ?
C16 C17 H17 120.0 . . ?
C16 C17 C18 119.96(8) . . ?
C18 C17 H17 120.0 . . ?
C17 C18 H18 120.5 . . ?
C19 C18 C17 119.05(8) . . ?
C19 C18 H18 120.5 . . ?
C18 C19 H19 119.5 . . ?
C18 C19 C20 121.09(8) . . ?
C20 C19 H19 119.5 . . ?
C15 C20 C19 120.28(8) . . ?
C15 C20 H20 119.9 . . ?
C19 C20 H20 119.9 . . ?
O3 C21 H21A 109.5 . . ?
O3 C21 H21B 109.5 . . ?
O3 C21 H21C 109.5 . . ?
H21A C21 H21B 109.5 . . ?
H21A C21 H21C 109.5 . . ?
H21B C21 H21C 109.5 . . ?
O4 C22 H22A 109.5 . . ?
O4 C22 H22B 109.5 . . ?
O4 C22 H22C 109.5 . . ?
H22A C22 H22B 109.5 . . ?
H22A C22 H22C 109.5 . . ?
H22B C22 H22C 109.5 . . ?
C23 O6 H6A 109.7(10) . . ?
O5 C23 O6 124.62(8) . . ?
O5 C23 C24 123.41(8) . . ?
O6 C23 C24 111.70(7) . . ?
C25 C24 C23 111.22(7) . . ?
C25 C24 C31 114.30(7) . . ?
C31 C24 C23 99.39(6) . . ?
C37 C24 C23 112.97(7) . . ?
C37 C24 C25 106.28(7) . . ?
C37 C24 C31 112.83(7) . . ?
C26 C25 C24 122.02(8) . . ?
C26 C25 C30 118.32(8) . . ?
C30 C25 C24 119.53(8) . . ?
C25 C26 H26 119.6 . . ?
C27 C26 C25 120.76(9) . . ?
C27 C26 H26 119.6 . . ?
C26 C27 H27 120.0 . . ?
C28 C27 C26 120.06(9) . . ?
C28 C27 H27 120.0 . . ?
C27 C28 H28 120.1 . . ?
C27 C28 C29 119.77(9) . . ?
C29 C28 H28 120.1 . . ?
C28 C29 H29 120.0 . . ?
C28 C29 C30 119.94(9) . . ?
C30 C29 H29 120.0 . . ?
C25 C30 H30 119.5 . . ?
C29 C30 C25 120.95(9) . . ?
C29 C30 H30 119.5 . . ?
C32 C31 C24 121.11(8) . . ?
C32 C31 C36 118.43(8) . . ?
C36 C31 C24 119.94(8) . . ?
C31 C32 H32 119.5 . . ?
C33 C32 C31 120.97(9) . . ?
C33 C32 H32 119.5 . . ?
C32 C33 H33 120.0 . . ?
C34 C33 C32 120.05(9) . . ?
C34 C33 H33 120.0 . . ?
C33 C34 H34 120.2 . . ?
C35 C34 C33 119.53(9) . . ?
C35 C34 H34 120.2 . . ?
C34 C35 H35 119.9 . . ?
C34 C35 C36 120.29(9) . . ?
C36 C35 H35 119.9 . . ?
C31 C36 H36 119.6 . . ?
C35 C36 C31 120.71(9) . . ?
C35 C36 H36 119.6 . . ?
C38 C37 C24 122.10(8) . . ?
C38 C37 C42 118.17(8) . . ?
C42 C37 C24 119.44(8) . . ?
C37 C38 H38 119.7 . . ?
C37 C38 C39 120.62(9) . . ?
C39 C38 H38 119.7 . . ?
C38 C39 H39 119.7 . . ?
C40 C39 C38 120.60(9) . . ?
C40 C39 H39 119.7 . . ?
C39 C40 H40 120.4 . . ?
C41 C40 C39 119.12(9) . . ?
C41 C40 H40 120.4 . . ?
C40 C41 H41 119.8 . . ?
C40 C41 C42 120.42(9) . . ?
C42 C41 H41 119.8 . . ?
C37 C42 H42 119.5 . . ?
C41 C42 C37 121.03(9) . . ?
C41 C42 H42 119.5 . . ?
C43 O7 H7A 109.5 . . ?
O7 C43 H43A 109.5 . . ?
O7 C43 H43B 109.5 . . ?
O7 C43 H43C 109.5 . . ?
H43A C43 H43B 109.5 . . ?
H43A C43 H43C 109.5 . . ?
H43B C43 H43C 109.5 . . ?

loop_
_geom_bond_atom_site_label_1
_geom_bond_atom_site_label_2
_geom_bond_distance
_geom_bond_site_symmetry_2
_geom_bond_publ_flag
Co1 O1 2.0996(8) 2_666 ?
Co1 O1 2.0996(8) . ?
Co1 O3 2.0687(8) . ?
Co1 O3 2.0686(8) 2_666 ?
Co1 O4 2.1012(8) . ?
Co1 O4 2.1013(9) 2_666 ?
O1 C1 1.2550(10) . ?
O2 C1 1.2617(10) . ?
O3 H3 0.854(15) . ?
O3 C21 1.4296(11) . ?
O4 H4 0.845(15) . ?
O4 C22 1.4349(12) . ?
C1 C2 1.5575(12) . ?
C2 C3 1.5405(11) . ?
C2 C9 1.5429(12) . ?
C2 C15 1.5375(12) . ?
C3 C4 1.3995(12) . ?
C3 C8 1.3942(11) . ?
C4 H4A 0.9500 . ?
C4 C5 1.3907(12) . ?
C5 H5 0.9500 . ?
C5 C6 1.3923(14) . ?
C6 H6 0.9500 . ?
C6 C7 1.3856(14) . ?
C7 H7 0.9500 . ?
C7 C8 1.3954(12) . ?
C8 H8 0.9500 . ?
C9 C10 1.4021(12) . ?
C9 C14 1.3940(12) . ?
C10 H10 0.9500 . ?
C10 C11 1.3913(13) . ?
C11 H11 0.9500 . ?
C11 C12 1.3919(14) . ?
C12 H12 0.9500 . ?
C12 C13 1.3887(14) . ?
C13 H13 0.9500 . ?
C13 C14 1.3969(13) . ?
C14 H14 0.9500 . ?
C15 C16 1.4020(12) . ?
C15 C20 1.3959(11) . ?
C16 H16 0.9500 . ?
C16 C17 1.3883(12) . ?
C17 H17 0.9500 . ?
C17 C18 1.3925(13) . ?
C18 H18 0.9500 . ?
C18 C19 1.3877(13) . ?
C19 H19 0.9500 . ?
C19 C20 1.3971(12) . ?
C20 H20 0.9500 . ?
C21 H21A 0.9800 . ?
C21 H21B 0.9800 . ?
C21 H21C 0.9800 . ?
C22 H22A 0.9800 . ?
C22 H22B 0.9800 . ?
C22 H22C 0.9800 . ?
O5 C23 1.2173(11) . ?
O6 H6A 0.889(16) . ?
O6 C23 1.3161(11) . ?
C23 C24 1.5487(12) . ?
C24 C25 1.5358(12) . ?
C24 C31 1.5456(12) . ?
C24 C37 1.5325(12) . ?
C25 C26 1.3959(12) . ?
C25 C30 1.3973(12) . ?
C26 H26 0.9500 . ?
C26 C27 1.3938(13) . ?
C27 H27 0.9500 . ?
C27 C28 1.3881(15) . ?
C28 H28 0.9500 . ?
C28 C29 1.3891(15) . ?
C29 H29 0.9500 . ?
C29 C30 1.3912(13) . ?
C30 H30 0.9500 . ?
C31 C32 1.3953(13) . ?
C31 C36 1.3979(12) . ?
C32 H32 0.9500 . ?
C32 C33 1.3925(13) . ?
C33 H33 0.9500 . ?
C33 C34 1.3921(15) . ?
C34 H34 0.9500 . ?
C34 C35 1.3890(15) . ?
C35 H35 0.9500 . ?
C35 C36 1.3931(13) . ?
C36 H36 0.9500 . ?
C37 C38 1.3947(13) . ?
C37 C42 1.3988(13) . ?
C38 H38 0.9500 . ?
C38 C39 1.3972(13) . ?
C39 H39 0.9500 . ?
C39 C40 1.3882(16) . ?
C40 H40 0.9500 . ?
C40 C41 1.3872(16) . ?
C41 H41 0.9500 . ?
C41 C42 1.3908(13) . ?
C42 H42 0.9500 . ?
O7 H7A 0.8400 . ?
O7 C43 1.4297(13) . ?
C43 H43A 0.9800 . ?
C43 H43B 0.9800 . ?
C43 H43C 0.9800 . ?

loop_
_geom_hbond_atom_site_label_D
_geom_hbond_atom_site_label_H
_geom_hbond_atom_site_label_A
_geom_hbond_distance_DH
_geom_hbond_distance_HA
_geom_hbond_distance_DA
_geom_hbond_angle_DHA
_geom_hbond_site_symmetry_A
_geom_hbond_publ_flag
O3 H3 O7 0.854(15) 1.801(16) 2.6490(11) 171.4(15) . yes
O4 H4 O2 0.845(15) 1.792(15) 2.6134(11) 163.6(14) . yes
O6 H6A O2 0.889(16) 1.686(16) 2.5596(11) 166.6(15) . yes
O7 H7A O5 0.84 2.02 2.8531(12) 171.4 . yes

loop_
_geom_torsion_atom_site_label_1
_geom_torsion_atom_site_label_2
_geom_torsion_atom_site_label_3
_geom_torsion_atom_site_label_4
_geom_torsion
_geom_torsion_site_symmetry_1
_geom_torsion_site_symmetry_2
_geom_torsion_site_symmetry_3
_geom_torsion_site_symmetry_4
_geom_torsion_publ_flag
Co1 O1 C1 O2 0.82(12) . . . . ?
Co1 O1 C1 C2 175.99(5) . . . . ?
O1 C1 C2 C3 169.14(7) . . . . ?
O1 C1 C2 C9 -70.66(9) . . . . ?
O1 C1 C2 C15 50.62(10) . . . . ?
O2 C1 C2 C3 -15.45(11) . . . . ?
O2 C1 C2 C9 104.75(8) . . . . ?
O2 C1 C2 C15 -133.97(8) . . . . ?
C1 C2 C3 C4 -53.30(10) . . . . ?
C1 C2 C3 C8 134.17(8) . . . . ?
C1 C2 C9 C10 -65.28(9) . . . . ?
C1 C2 C9 C14 111.34(8) . . . . ?
C1 C2 C15 C16 -175.72(7) . . . . ?
C1 C2 C15 C20 9.82(11) . . . . ?
C2 C3 C4 C5 -173.30(8) . . . . ?
C2 C3 C8 C7 172.73(8) . . . . ?
C2 C9 C10 C11 178.10(7) . . . . ?
C2 C9 C14 C13 -177.69(8) . . . . ?
C2 C15 C16 C17 -176.44(8) . . . . ?
C2 C15 C20 C19 174.88(8) . . . . ?
C3 C2 C9 C10 55.13(10) . . . . ?
C3 C2 C9 C14 -128.25(8) . . . . ?
C3 C2 C15 C16 61.61(9) . . . . ?
C3 C2 C15 C20 -112.86(9) . . . . ?
C3 C4 C5 C6 0.78(14) . . . . ?
C4 C3 C8 C7 0.09(13) . . . . ?
C4 C5 C6 C7 -0.65(15) . . . . ?
C5 C6 C7 C8 0.25(14) . . . . ?
C6 C7 C8 C3 0.03(14) . . . . ?
C8 C3 C4 C5 -0.48(13) . . . . ?
C9 C2 C3 C4 -167.41(7) . . . . ?
C9 C2 C3 C8 20.07(11) . . . . ?
C9 C2 C15 C16 -61.01(9) . . . . ?
C9 C2 C15 C20 124.53(8) . . . . ?
C9 C10 C11 C12 -0.61(13) . . . . ?
C10 C9 C14 C13 -1.04(13) . . . . ?
C10 C11 C12 C13 -0.40(14) . . . . ?
C11 C12 C13 C14 0.68(15) . . . . ?
C12 C13 C14 C9 0.06(15) . . . . ?
C14 C9 C10 C11 1.32(12) . . . . ?
C15 C2 C3 C4 69.39(9) . . . . ?
C15 C2 C3 C8 -103.13(9) . . . . ?
C15 C2 C9 C10 173.82(7) . . . . ?
C15 C2 C9 C14 -9.56(11) . . . . ?
C15 C16 C17 C18 1.53(14) . . . . ?
C16 C15 C20 C19 0.43(12) . . . . ?
C16 C17 C18 C19 -0.17(14) . . . . ?
C17 C18 C19 C20 -1.03(14) . . . . ?
C18 C19 C20 C15 0.90(14) . . . . ?
C20 C15 C16 C17 -1.65(13) . . . . ?
O5 C23 C24 C25 -148.52(8) . . . . ?
O5 C23 C24 C31 90.71(9) . . . . ?
O5 C23 C24 C37 -29.10(11) . . . . ?
O6 C23 C24 C25 37.20(9) . . . . ?
O6 C23 C24 C31 -83.57(8) . . . . ?
O6 C23 C24 C37 156.62(7) . . . . ?
C23 C24 C25 C26 -147.18(8) . . . . ?
C23 C24 C25 C30 37.01(10) . . . . ?
C23 C24 C31 C32 86.44(9) . . . . ?
C23 C24 C31 C36 -85.19(9) . . . . ?
C23 C24 C37 C38 -31.05(11) . . . . ?
C23 C24 C37 C42 155.34(8) . . . . ?
C24 C25 C26 C27 179.60(8) . . . . ?
C24 C25 C30 C29 -179.74(8) . . . . ?
C24 C31 C32 C33 -173.33(8) . . . . ?
C24 C31 C36 C35 172.90(8) . . . . ?
C24 C37 C38 C39 -175.33(8) . . . . ?
C24 C37 C42 C41 175.78(8) . . . . ?
C25 C24 C31 C32 -32.06(11) . . . . ?
C25 C24 C31 C36 156.31(8) . . . . ?
C25 C24 C37 C38 91.18(9) . . . . ?
C25 C24 C37 C42 -82.43(9) . . . . ?
C25 C26 C27 C28 1.14(14) . . . . ?
C26 C25 C30 C29 4.30(13) . . . . ?
C26 C27 C28 C29 2.63(14) . . . . ?
C27 C28 C29 C30 -2.88(14) . . . . ?
C28 C29 C30 C25 -0.63(14) . . . . ?
C30 C25 C26 C27 -4.54(13) . . . . ?
C31 C24 C25 C26 -35.63(11) . . . . ?
C31 C24 C25 C30 148.57(8) . . . . ?
C31 C24 C37 C38 -142.81(8) . . . . ?
C31 C24 C37 C42 43.58(10) . . . . ?
C31 C32 C33 C34 1.05(15) . . . . ?
C32 C31 C36 C35 1.05(14) . . . . ?
C32 C33 C34 C35 0.04(15) . . . . ?
C33 C34 C35 C36 -0.56(15) . . . . ?
C34 C35 C36 C31 0.00(15) . . . . ?
C36 C31 C32 C33 -1.57(13) . . . . ?
C37 C24 C25 C26 89.49(9) . . . . ?
C37 C24 C25 C30 -86.32(9) . . . . ?
C37 C24 C31 C32 -153.64(8) . . . . ?
C37 C24 C31 C36 34.73(11) . . . . ?
C37 C38 C39 C40 0.21(14) . . . . ?
C38 C37 C42 C41 1.92(13) . . . . ?
C38 C39 C40 C41 0.99(15) . . . . ?
C39 C40 C41 C42 -0.72(15) . . . . ?
C40 C41 C42 C37 -0.76(15) . . . . ?
C42 C37 C38 C39 -1.65(13) . . . . ?
